data_7046239
loop_
_publ_author_name
'Maria, Leonor'
'Santos, Isabel C.'
'Santos, Isabel'

_publ_section_title
;
 Uranium(iii) complexes supported by hydrobis(mercaptoimidazolyl)borates:
 synthesis and oxidation chemistry.
;
_journal_issue 31
_journal_name_full 'Dalton transactions (Cambridge, England : 2003)'
_journal_page_first 10601
_journal_page_last 10612
_journal_paper_doi 10.1039/c8dt01149d
_journal_volume 47
_journal_year 2018
_chemical_formula_moiety '2(C34 H41 B2 N11 S4 U), 5(C2 H3 N), 2(I)'
_chemical_formula_sum 'C78 H97 B4 I2 N27 S8 U2'
_chemical_formula_weight 2442.41
_space_group_IT_number 14
_space_group_name_Hall '-P 2yn'
_space_group_name_H-M_alt 'P 1 21/n 1'
_symmetry_cell_setting monoclinic
_symmetry_space_group_name_Hall '-P 2yn'
_symmetry_space_group_name_H-M 'P 1 21/n 1'
_atom_sites_solution_hydrogens geom
_atom_sites_solution_primary direct
_atom_sites_solution_secondary difmap
_audit_creation_method SHELXL-97
_audit_update_record
;
2018-04-10 deposited with the CCDC.
2018-05-03 downloaded from the CCDC.
;
_cell_angle_alpha 90.00
_cell_angle_beta 95.239(2)
_cell_angle_gamma 90.00
_cell_formula_units_Z 2
_cell_length_a 12.0828(7)
_cell_length_b 21.5636(10)
_cell_length_c 19.5689(10)
_cell_measurement_reflns_used 5382
_cell_measurement_temperature 150(2)
_cell_measurement_theta_max 23.99
_cell_measurement_theta_min 2.68
_cell_volume 5077.4(5)
_computing_cell_refinement 'Bruker SAINT'
_computing_data_collection 'Bruker SMART'
_computing_data_reduction 'Bruker SAINT'
_computing_molecular_graphics 'Mercury Macrae et al,2008)'
_computing_publication_material 'WinGX (Farrugia, 2012)'
_computing_structure_refinement 'SHELXL-97 (Sheldrick, 2008)'
_computing_structure_solution 'SIR97 (Altomare et al, 1999)'
_diffrn_ambient_temperature 150(2)
_diffrn_measured_fraction_theta_full 0.997
_diffrn_measured_fraction_theta_max 0.997
_diffrn_measurement_device_type 'Bruker APEX-II CCD'
_diffrn_measurement_method '\f and \w scans'
_diffrn_radiation_monochromator graphite
_diffrn_radiation_source 'fine-focus sealed tube'
_diffrn_radiation_type MoK\a
_diffrn_radiation_wavelength 0.71073
_diffrn_reflns_av_R_equivalents 0.1657
_diffrn_reflns_av_sigmaI/netI 0.1578
_diffrn_reflns_limit_h_max 14
_diffrn_reflns_limit_h_min -14
_diffrn_reflns_limit_k_max 18
_diffrn_reflns_limit_k_min -25
_diffrn_reflns_limit_l_max 23
_diffrn_reflns_limit_l_min -23
_diffrn_reflns_number 38203
_diffrn_reflns_theta_full 25.03
_diffrn_reflns_theta_max 25.03
_diffrn_reflns_theta_min 2.96
_exptl_absorpt_coefficient_mu 4.011
_exptl_absorpt_correction_T_max 0.5009
_exptl_absorpt_correction_T_min 0.1970
_exptl_absorpt_correction_type multi-scan
_exptl_absorpt_process_details '(SADABS; Sheldrick, 2004)'
_exptl_crystal_colour black
_exptl_crystal_density_diffrn 1.598
_exptl_crystal_density_method 'not measured'
_exptl_crystal_description plate
_exptl_crystal_F_000 2384
_exptl_crystal_size_max 0.60
_exptl_crystal_size_mid 0.60
_exptl_crystal_size_min 0.20
_refine_diff_density_max 2.793
_refine_diff_density_min -3.689
_refine_diff_density_rms 0.263
_refine_ls_extinction_method none
_refine_ls_goodness_of_fit_ref 0.957
_refine_ls_hydrogen_treatment mixed
_refine_ls_matrix_type full
_refine_ls_number_parameters 567
_refine_ls_number_reflns 8958
_refine_ls_number_restraints 14
_refine_ls_restrained_S_all 0.974
_refine_ls_R_factor_all 0.1159
_refine_ls_R_factor_gt 0.0722
_refine_ls_shift/su_max 0.002
_refine_ls_shift/su_mean 0.000
_refine_ls_structure_factor_coef Fsqd
_refine_ls_weighting_details 'calc w=1/[\s^2^(Fo^2^)+(0.0753P)^2^+0.0000P] where P=(Fo^2^+2Fc^2^)/3'
_refine_ls_weighting_scheme calc
_refine_ls_wR_factor_gt 0.1606
_refine_ls_wR_factor_ref 0.1790
_reflns_number_gt 5901
_reflns_number_total 8958
_reflns_threshold_expression >2sigma(I)
_cod_data_source_file c8dt01149d2.cif
_cod_data_source_block comp-3free
_cod_depositor_comments 'Adding full bibliography for 7046238--7046244.cif.'
_cod_original_sg_symbol_H-M P21/n
_cod_database_code 7046239

loop_
_symmetry_equiv_pos_as_xyz
'x, y, z'
'-x+1/2, y+1/2, -z+1/2'
'-x, -y, -z'
'x-1/2, -y-1/2, z-1/2'

loop_
_atom_site_label
_atom_site_type_symbol
_atom_site_fract_x
_atom_site_fract_y
_atom_site_fract_z
_atom_site_U_iso_or_equiv
_atom_site_adp_type
_atom_site_occupancy
_atom_site_symmetry_multiplicity
_atom_site_calc_flag
_atom_site_refinement_flags
U1 U 0.57953(3) 0.069838(18) 0.762500(19) 0.01803(16) Uani 1 1 d .
I1 I 0.14471(7) 0.20328(4) 0.49985(4) 0.0368(2) Uani 1 1 d .
S1 S 0.5905(2) 0.04909(13) 0.61718(14) 0.0218(6) Uani 1 1 d .
S2 S 0.6321(2) 0.19894(13) 0.73058(15) 0.0260(7) Uani 1 1 d .
S3 S 0.7191(2) -0.03991(13) 0.77595(14) 0.0234(6) Uani 1 1 d .
S4 S 0.4425(3) 0.01596(14) 0.86289(15) 0.0304(7) Uani 1 1 d .
N1 N 0.8203(7) 0.0462(4) 0.6361(4) 0.020(2) Uani 1 1 d .
N2 N 0.7452(7) -0.0185(4) 0.5603(4) 0.022(2) Uani 1 1 d .
N3 N 0.8047(7) 0.1608(4) 0.6569(4) 0.023(2) Uani 1 1 d .
N4 N 0.7401(8) 0.2540(4) 0.6319(5) 0.025(2) Uani 1 1 d .
N5 N 0.5624(7) -0.1100(4) 0.6994(4) 0.020(2) Uani 1 1 d .
N6 N 0.7345(7) -0.1387(4) 0.6903(5) 0.025(2) Uani 1 1 d .
N7 N 0.4515(7) -0.0979(4) 0.7990(4) 0.021(2) Uani 1 1 d .
N8 N 0.4245(8) -0.1026(5) 0.9070(4) 0.031(2) Uani 1 1 d .
N9 N 0.7248(9) 0.0902(5) 0.8629(5) 0.035(3) Uani 1 1 d .
N10 N 0.4808(8) 0.1524(5) 0.8331(5) 0.032(2) Uani 1 1 d .
N11 N 0.3888(9) 0.0905(5) 0.6952(5) 0.032(2) Uani 1 1 d .
N12 N 0.1088(10) 0.2402(6) 0.9596(7) 0.056(3) Uani 1 1 d .
N13 N 0.8822(15) 0.1375(9) 0.1209(10) 0.105(6) Uani 1 1 d .
N14 N 0.318(2) 0.1135(11) 0.0024(14) 0.070(7) Uani 0.50 1 d PDU
C1 C 0.7222(9) 0.0245(5) 0.6057(5) 0.018(2) Uani 1 1 d .
C2 C 0.9024(9) 0.0147(5) 0.6077(5) 0.021(2) Uani 1 1 d .
H2 H 0.9798 0.0202 0.6196 0.025 Uiso 1 1 calc R
C3 C 0.8583(9) -0.0251(5) 0.5607(6) 0.026(3) Uani 1 1 d .
H3 H 0.8971 -0.0523 0.5332 0.032 Uiso 1 1 calc R
C4 C 0.6617(9) -0.0538(6) 0.5164(6) 0.028(3) Uani 1 1 d .
H4A H 0.6010 -0.0662 0.5434 0.042 Uiso 1 1 calc R
H4B H 0.6964 -0.0908 0.4986 0.042 Uiso 1 1 calc R
H4C H 0.6322 -0.0277 0.4779 0.042 Uiso 1 1 calc R
C5 C 0.7288(9) 0.2042(5) 0.6717(5) 0.019(2) Uani 1 1 d .
C6 C 0.8649(9) 0.1863(6) 0.6068(5) 0.029(3) Uani 1 1 d .
H6 H 0.9246 0.1667 0.5867 0.034 Uiso 1 1 calc R
C7 C 0.8253(10) 0.2423(6) 0.5916(6) 0.030(3) Uani 1 1 d .
H7 H 0.8512 0.2697 0.5586 0.036 Uiso 1 1 calc R
C8 C 0.6770(11) 0.3119(5) 0.6313(6) 0.037(3) Uani 1 1 d .
H8C H 0.6207 0.3091 0.6642 0.055 Uiso 1 1 calc R
H8A H 0.6404 0.3191 0.5852 0.055 Uiso 1 1 calc R
H8B H 0.7275 0.3464 0.6441 0.055 Uiso 1 1 calc R
C9 C 0.9470(9) 0.0970(5) 0.7387(5) 0.022(3) Uani 1 1 d .
C10 C 1.0071(9) 0.1519(6) 0.7538(6) 0.031(3) Uani 1 1 d .
H10 H 0.9784 0.1899 0.7353 0.037 Uiso 1 1 calc R
C11 C 1.1057(10) 0.1523(6) 0.7945(6) 0.039(3) Uani 1 1 d U
H11 H 1.1441 0.1904 0.8031 0.047 Uiso 1 1 calc R
C12 C 1.1493(11) 0.0986(7) 0.8228(6) 0.043(4) Uani 1 1 d .
H12 H 1.2172 0.0990 0.8514 0.051 Uiso 1 1 calc R
C13 C 1.0913(11) 0.0430(6) 0.8086(6) 0.040(3) Uani 1 1 d .
H13 H 1.1207 0.0050 0.8270 0.048 Uiso 1 1 calc R
C14 C 0.9913(9) 0.0434(5) 0.7677(6) 0.026(3) Uani 1 1 d .
H14 H 0.9522 0.0055 0.7594 0.031 Uiso 1 1 calc R
C15 C 0.6701(9) -0.0960(5) 0.7198(5) 0.019(2) Uani 1 1 d .
C16 C 0.5640(10) -0.1641(5) 0.6594(5) 0.027(3) Uani 1 1 d .
H16 H 0.4999 -0.1852 0.6397 0.032 Uiso 1 1 calc R
C17 C 0.6669(10) -0.1813(5) 0.6532(6) 0.026(3) Uani 1 1 d .
H17 H 0.6903 -0.2160 0.6283 0.031 Uiso 1 1 calc R
C18 C 0.8550(9) -0.1388(5) 0.6946(6) 0.029(3) Uani 1 1 d .
H18C H 0.8837 -0.1046 0.7241 0.043 Uiso 1 1 calc R
H18B H 0.8796 -0.1335 0.6486 0.043 Uiso 1 1 calc R
H18A H 0.8830 -0.1783 0.7140 0.043 Uiso 1 1 calc R
C19 C 0.4396(9) -0.0632(5) 0.8550(5) 0.022(3) Uani 1 1 d .
C20 C 0.4465(9) -0.1593(5) 0.8161(5) 0.025(3) Uani 1 1 d .
H20 H 0.4541 -0.1934 0.7862 0.030 Uiso 1 1 calc R
C21 C 0.4288(10) -0.1630(6) 0.8832(6) 0.035(3) Uani 1 1 d .
H21 H 0.4209 -0.1998 0.9090 0.042 Uiso 1 1 calc R
C22 C 0.4021(12) -0.0848(6) 0.9760(6) 0.046(4) Uani 1 1 d .
H22B H 0.4707 -0.0697 1.0011 0.069 Uiso 1 1 calc R
H22A H 0.3745 -0.1209 0.9998 0.069 Uiso 1 1 calc R
H22C H 0.3459 -0.0519 0.9736 0.069 Uiso 1 1 calc R
C23 C 0.3495(9) -0.0862(5) 0.6763(5) 0.019(2) Uani 1 1 d .
C24 C 0.3447(10) -0.0884(5) 0.6043(6) 0.024(3) Uani 1 1 d .
H24 H 0.4121 -0.0843 0.5831 0.029 Uiso 1 1 calc R
C25 C 0.2448(10) -0.0963(5) 0.5620(6) 0.032(3) Uani 1 1 d .
H25 H 0.2454 -0.0975 0.5135 0.038 Uiso 1 1 calc R
C26 C 0.1480(11) -0.1021(6) 0.5914(7) 0.038(3) Uani 1 1 d .
H26 H 0.0800 -0.1081 0.5637 0.046 Uiso 1 1 calc R
C27 C 0.1495(10) -0.0993(6) 0.6640(7) 0.043(4) Uani 1 1 d .
H27 H 0.0820 -0.1027 0.6852 0.051 Uiso 1 1 calc R
C28 C 0.2491(9) -0.0915(5) 0.7040(6) 0.027(3) Uani 1 1 d .
H28 H 0.2482 -0.0898 0.7525 0.033 Uiso 1 1 calc R
C29 C 0.8019(12) 0.1091(7) 0.8951(7) 0.048(4) Uani 1 1 d .
C30 C 0.8984(14) 0.1336(10) 0.9366(9) 0.096(7) Uani 1 1 d .
H30A H 0.9498 0.1522 0.9066 0.144 Uiso 1 1 calc R
H30B H 0.9359 0.0998 0.9631 0.144 Uiso 1 1 calc R
H30C H 0.8743 0.1651 0.9681 0.144 Uiso 1 1 calc R
C31 C 0.4303(10) 0.1885(6) 0.8606(6) 0.030(3) Uani 1 1 d .
C32 C 0.3706(11) 0.2348(6) 0.8954(7) 0.045(4) Uani 1 1 d .
H32C H 0.3132 0.2147 0.9200 0.067 Uiso 1 1 calc R
H32B H 0.3356 0.2641 0.8618 0.067 Uiso 1 1 calc R
H32A H 0.4223 0.2571 0.9282 0.067 Uiso 1 1 calc R
C33 C 0.3015(9) 0.0813(5) 0.6705(5) 0.020(2) Uani 1 1 d .
C34 C 0.1922(9) 0.0715(6) 0.6415(6) 0.034(3) Uani 1 1 d .
H34B H 0.1411 0.0735 0.6776 0.052 Uiso 1 1 calc R
H34C H 0.1869 0.0306 0.6197 0.052 Uiso 1 1 calc R
H34A H 0.1723 0.1036 0.6071 0.052 Uiso 1 1 calc R
C35 C 0.0588(11) 0.2667(6) 0.9929(6) 0.036(3) Uani 1 1 d .
C36 C -0.0062(11) 0.3035(6) 1.0369(7) 0.046(4) Uani 1 1 d .
H36B H 0.0000 0.2856 1.0831 0.068 Uiso 1 1 calc R
H36C H -0.0842 0.3035 1.0183 0.068 Uiso 1 1 calc R
H36A H 0.0220 0.3461 1.0390 0.068 Uiso 1 1 calc R
C37 C 0.8571(16) 0.1824(11) 0.1471(10) 0.078(6) Uani 1 1 d .
C38 C 0.8259(13) 0.2365(7) 0.1817(7) 0.059(4) Uani 1 1 d .
H38B H 0.7770 0.2251 0.2169 0.088 Uiso 1 1 calc R
H38A H 0.7866 0.2649 0.1487 0.088 Uiso 1 1 calc R
H38C H 0.8926 0.2570 0.2033 0.088 Uiso 1 1 calc R
C39 C 0.2698(18) 0.0738(11) 0.0153(13) 0.034(6) Uiso 0.50 1 d PD
C40 C 0.1737(17) 0.0414(11) 0.0214(12) 0.031(6) Uiso 0.50 1 d PD
H40C H 0.1151 0.0701 0.0325 0.047 Uiso 0.50 1 calc PR
H40B H 0.1864 0.0106 0.0581 0.047 Uiso 0.50 1 calc PR
H40A H 0.1509 0.0203 -0.0219 0.047 Uiso 0.50 1 calc PR
B1 B 0.8297(11) 0.0978(6) 0.6932(7) 0.025(3) Uani 1 1 d .
H1A H 0.758(7) 0.087(4) 0.735(5) 0.01(2) Uiso 1 1 d .
B2 B 0.4614(11) -0.0763(6) 0.7242(6) 0.019(3) Uani 1 1 d .
H2A H 0.475(7) -0.028(5) 0.723(4) 0.01(2) Uiso 1 1 d .

loop_
_atom_site_aniso_label
_atom_site_aniso_U_11
_atom_site_aniso_U_22
_atom_site_aniso_U_33
_atom_site_aniso_U_23
_atom_site_aniso_U_13
_atom_site_aniso_U_12
U1 0.0196(2) 0.0164(3) 0.0176(2) -0.00180(18) -0.00109(16) -0.00040(18)
I1 0.0413(5) 0.0357(5) 0.0325(5) -0.0114(4) -0.0010(4) 0.0106(4)
S1 0.0167(14) 0.0264(16) 0.0216(15) -0.0022(12) -0.0025(11) 0.0010(12)
S2 0.0338(17) 0.0139(15) 0.0309(16) -0.0041(13) 0.0066(13) -0.0017(13)
S3 0.0244(16) 0.0166(15) 0.0268(16) -0.0017(12) -0.0101(12) 0.0016(12)
S4 0.0404(19) 0.0286(17) 0.0231(16) -0.0047(14) 0.0076(13) -0.0032(15)
N1 0.022(5) 0.018(5) 0.019(5) 0.001(4) -0.004(4) -0.004(4)
N2 0.024(5) 0.021(5) 0.018(5) -0.003(4) -0.005(4) 0.000(4)
N3 0.020(5) 0.022(5) 0.024(5) -0.004(4) -0.006(4) -0.003(4)
N4 0.027(5) 0.019(5) 0.030(6) 0.003(4) 0.000(4) -0.009(4)
N5 0.026(5) 0.016(5) 0.020(5) 0.010(4) 0.005(4) -0.001(4)
N6 0.027(5) 0.022(5) 0.027(5) 0.005(4) 0.001(4) 0.011(4)
N7 0.029(5) 0.014(5) 0.018(5) 0.002(4) -0.006(4) -0.010(4)
N8 0.039(6) 0.040(7) 0.014(5) 0.001(5) 0.001(4) -0.011(5)
N9 0.033(6) 0.043(7) 0.029(6) -0.007(5) 0.004(5) -0.007(5)
N10 0.040(6) 0.025(6) 0.033(6) 0.001(5) 0.009(5) -0.004(5)
N11 0.035(7) 0.036(6) 0.026(6) -0.009(5) 0.009(5) -0.003(5)
N12 0.050(8) 0.063(9) 0.054(8) -0.001(7) 0.005(7) 0.004(7)
N13 0.105(15) 0.102(15) 0.109(16) -0.003(12) 0.019(12) 0.003(12)
N14 0.070(7) 0.069(7) 0.070(7) -0.0002(11) 0.0063(13) 0.0178(11)
C1 0.023(6) 0.015(6) 0.018(6) -0.003(5) 0.003(5) -0.003(5)
C2 0.017(6) 0.022(6) 0.022(6) 0.001(5) -0.007(5) 0.006(5)
C3 0.016(6) 0.028(7) 0.035(7) -0.008(6) 0.009(5) 0.008(5)
C4 0.031(7) 0.030(7) 0.022(6) -0.005(5) -0.005(5) 0.001(5)
C5 0.023(6) 0.022(6) 0.012(5) 0.002(5) 0.000(4) 0.001(5)
C6 0.030(7) 0.048(8) 0.008(6) -0.003(5) 0.003(5) -0.004(6)
C7 0.039(8) 0.029(7) 0.019(6) 0.007(6) -0.004(5) 0.001(6)
C8 0.059(9) 0.023(7) 0.028(7) 0.000(6) 0.006(6) -0.012(6)
C9 0.029(7) 0.025(7) 0.011(5) -0.005(5) 0.002(5) 0.000(5)
C10 0.022(6) 0.026(7) 0.042(8) 0.007(6) -0.008(5) -0.008(5)
C11 0.038(4) 0.039(4) 0.039(4) -0.001(2) 0.001(2) -0.002(2)
C12 0.031(8) 0.064(10) 0.029(7) -0.006(7) -0.016(6) -0.001(7)
C13 0.043(8) 0.047(9) 0.028(7) 0.000(7) -0.004(6) 0.008(7)
C14 0.023(6) 0.029(7) 0.024(6) -0.005(6) 0.003(5) -0.009(5)
C15 0.020(6) 0.015(6) 0.021(6) 0.005(5) -0.005(5) 0.002(5)
C16 0.032(7) 0.025(7) 0.022(6) -0.011(5) -0.004(5) 0.001(6)
C17 0.033(7) 0.024(7) 0.021(6) -0.003(5) 0.000(5) 0.006(6)
C18 0.021(6) 0.026(7) 0.039(7) -0.005(6) 0.007(5) 0.005(5)
C19 0.027(6) 0.025(6) 0.012(5) -0.003(5) -0.004(4) -0.009(5)
C20 0.037(7) 0.021(6) 0.016(6) 0.001(5) -0.003(5) 0.009(5)
C21 0.037(8) 0.023(7) 0.042(8) 0.010(6) -0.006(6) -0.003(6)
C22 0.070(10) 0.046(9) 0.024(7) 0.000(6) 0.008(7) -0.010(8)
C23 0.023(6) 0.009(5) 0.025(6) 0.002(5) -0.002(5) -0.002(5)
C24 0.031(7) 0.012(6) 0.027(7) -0.004(5) -0.006(5) -0.007(5)
C25 0.041(8) 0.024(7) 0.028(7) 0.004(6) -0.008(6) -0.007(6)
C26 0.038(8) 0.032(8) 0.040(8) -0.006(6) -0.022(6) -0.002(6)
C27 0.023(7) 0.038(8) 0.066(10) 0.015(7) -0.002(6) 0.006(6)
C28 0.018(6) 0.028(7) 0.036(7) 0.012(6) 0.005(5) 0.006(5)
C29 0.040(9) 0.059(10) 0.043(9) 0.007(8) 0.002(7) -0.010(8)
C30 0.077(13) 0.142(19) 0.060(12) -0.003(12) -0.042(10) -0.043(13)
C31 0.025(7) 0.038(8) 0.025(7) -0.004(6) -0.008(5) -0.021(6)
C32 0.049(9) 0.039(8) 0.046(9) -0.027(7) 0.003(7) -0.003(7)
C33 0.013(6) 0.026(6) 0.023(6) 0.006(5) 0.006(5) -0.010(5)
C34 0.024(7) 0.045(8) 0.033(7) 0.005(6) -0.006(5) 0.000(6)
C35 0.043(8) 0.042(8) 0.023(7) -0.002(6) -0.006(6) 0.005(7)
C36 0.041(8) 0.043(8) 0.050(9) 0.014(7) -0.014(7) -0.004(7)
C37 0.073(14) 0.098(16) 0.065(13) 0.002(12) 0.018(10) -0.028(13)
C38 0.068(11) 0.072(11) 0.034(8) -0.005(8) -0.003(7) -0.027(9)
B1 0.033(8) 0.015(7) 0.030(8) -0.011(6) 0.009(6) 0.000(6)
B2 0.025(7) 0.011(7) 0.020(7) -0.001(5) 0.002(5) 0.000(5)

loop_
_atom_type_symbol
_atom_type_description
_atom_type_scat_dispersion_real
_atom_type_scat_dispersion_imag
_atom_type_scat_source
C C 0.0033 0.0016 'International Tables Vol C Tables 4.2.6.8 and 6.1.1.4'
H H 0.0000 0.0000 'International Tables Vol C Tables 4.2.6.8 and 6.1.1.4'
N N 0.0061 0.0033 'International Tables Vol C Tables 4.2.6.8 and 6.1.1.4'
B B 0.0013 0.0007 'International Tables Vol C Tables 4.2.6.8 and 6.1.1.4'
S S 0.1246 0.1234 'International Tables Vol C Tables 4.2.6.8 and 6.1.1.4'
I I -0.4742 1.8119 'International Tables Vol C Tables 4.2.6.8 and 6.1.1.4'
U U -9.6767 9.6646 'International Tables Vol C Tables 4.2.6.8 and 6.1.1.4'

loop_
_geom_angle_atom_site_label_1
_geom_angle_atom_site_label_2
_geom_angle_atom_site_label_3
_geom_angle
N9 U1 N11 151.8(3)
N9 U1 N10 77.9(3)
N11 U1 N10 73.9(3)
N9 U1 S1 133.9(2)
N11 U1 S1 69.2(2)
N10 U1 S1 133.7(2)
N9 U1 S3 73.6(2)
N11 U1 S3 132.0(2)
N10 U1 S3 143.0(2)
S1 U1 S3 83.38(8)
N9 U1 S4 86.7(2)
N11 U1 S4 83.0(2)
N10 U1 S4 66.5(2)
S1 U1 S4 132.73(8)
S3 U1 S4 88.58(9)
N9 U1 S2 81.6(2)
N11 U1 S2 85.9(2)
N10 U1 S2 65.4(2)
S1 U1 S2 84.68(8)
S3 U1 S2 131.07(8)
S4 U1 S2 131.82(8)
N9 U1 H1A 64(2)
N11 U1 H1A 131(2)
N10 U1 H1A 120(2)
S1 U1 H1A 70(2)
S3 U1 H1A 67(2)
S4 U1 H1A 145(2)
S2 U1 H1A 65(2)
N9 U1 H2A 132(2)
N11 U1 H2A 66(2)
N10 U1 H2A 119(2)
S1 U1 H2A 69(2)
S3 U1 H2A 68(2)
S4 U1 H2A 65(2)
S2 U1 H2A 146(2)
H1A U1 H2A 121(3)
C1 S1 U1 107.6(4)
C5 S2 U1 112.2(4)
C15 S3 U1 110.8(4)
C19 S4 U1 110.1(4)
C1 N1 C2 106.8(9)
C1 N1 B1 123.8(9)
C2 N1 B1 129.4(9)
C1 N2 C3 109.6(9)
C1 N2 C4 125.0(9)
C3 N2 C4 125.4(9)
C5 N3 C6 106.7(9)
C5 N3 B1 127.7(9)
C6 N3 B1 125.3(10)
C5 N4 C7 107.9(9)
C5 N4 C8 127.4(9)
C7 N4 C8 124.7(9)
C15 N5 C16 106.6(9)
C15 N5 B2 124.7(9)
C16 N5 B2 128.3(9)
C15 N6 C17 109.6(9)
C15 N6 C18 125.7(9)
C17 N6 C18 124.7(9)
C19 N7 C20 109.1(9)
C19 N7 B2 128.6(9)
C20 N7 B2 122.1(9)
C19 N8 C21 108.9(9)
C19 N8 C22 125.8(10)
C21 N8 C22 125.2(10)
C29 N9 U1 161.6(10)
C31 N10 U1 174.8(9)
C33 N11 U1 159.3(9)
N2 C1 N1 107.7(9)
N2 C1 S1 123.8(8)
N1 C1 S1 128.4(8)
C3 C2 N1 110.0(9)
C3 C2 H2 125.0
N1 C2 H2 125.0
C2 C3 N2 106.0(9)
C2 C3 H3 127.0
N2 C3 H3 127.0
N2 C4 H4A 109.5
N2 C4 H4B 109.5
H4A C4 H4B 109.5
N2 C4 H4C 109.5
H4A C4 H4C 109.5
H4B C4 H4C 109.5
N4 C5 N3 108.7(9)
N4 C5 S2 123.6(8)
N3 C5 S2 127.7(8)
C7 C6 N3 108.5(10)
C7 C6 H6 125.8
N3 C6 H6 125.8
C6 C7 N4 108.3(10)
C6 C7 H7 125.9
N4 C7 H7 125.8
N4 C8 H8C 109.5
N4 C8 H8A 109.5
H8C C8 H8A 109.5
N4 C8 H8B 109.5
H8C C8 H8B 109.5
H8A C8 H8B 109.5
C14 C9 C10 116.5(10)
C14 C9 B1 121.9(10)
C10 C9 B1 121.5(10)
C11 C10 C9 122.3(11)
C11 C10 H10 118.9
C9 C10 H10 118.9
C12 C11 C10 120.7(12)
C12 C11 H11 119.6
C10 C11 H11 119.6
C11 C12 C13 118.4(12)
C11 C12 H12 120.8
C13 C12 H12 120.8
C14 C13 C12 120.1(12)
C14 C13 H13 120.0
C12 C13 H13 120.0
C9 C14 C13 121.9(11)
C9 C14 H14 119.0
C13 C14 H14 119.0
N5 C15 N6 107.0(9)
N5 C15 S3 127.9(8)
N6 C15 S3 124.9(8)
C17 C16 N5 110.4(10)
C17 C16 H16 124.8
N5 C16 H16 124.8
C16 C17 N6 106.3(10)
C16 C17 H17 126.8
N6 C17 H17 126.8
N6 C18 H18C 109.5
N6 C18 H18B 109.5
H18C C18 H18B 109.5
N6 C18 H18A 109.5
H18C C18 H18A 109.5
H18B C18 H18A 109.5
N7 C19 N8 107.2(9)
N7 C19 S4 128.7(8)
N8 C19 S4 124.1(8)
C21 C20 N7 108.0(10)
C21 C20 H20 126.0
N7 C20 H20 126.0
C20 C21 N8 106.7(10)
C20 C21 H21 126.7
N8 C21 H21 126.7
N8 C22 H22B 109.5
N8 C22 H22A 109.5
H22B C22 H22A 109.5
N8 C22 H22C 109.5
H22B C22 H22C 109.5
H22A C22 H22C 109.5
C28 C23 C24 115.8(10)
C28 C23 B2 120.8(10)
C24 C23 B2 123.4(10)
C23 C24 C25 123.1(11)
C23 C24 H24 118.4
C25 C24 H24 118.4
C26 C25 C24 119.2(11)
C26 C25 H25 120.4
C24 C25 H25 120.4
C25 C26 C27 119.2(11)
C25 C26 H26 120.4
C27 C26 H26 120.4
C28 C27 C26 120.1(12)
C28 C27 H27 120.0
C26 C27 H27 120.0
C23 C28 C27 122.6(12)
C23 C28 H28 118.7
C27 C28 H28 118.7
N9 C29 C30 179.1(18)
C29 C30 H30A 109.5
C29 C30 H30B 109.5
H30A C30 H30B 109.5
C29 C30 H30C 109.4
H30A C30 H30C 109.5
H30B C30 H30C 109.5
N10 C31 C32 178.1(13)
C31 C32 H32C 109.5
C31 C32 H32B 109.5
H32C C32 H32B 109.5
C31 C32 H32A 109.5
H32C C32 H32A 109.5
H32B C32 H32A 109.5
N11 C33 C34 178.1(13)
C33 C34 H34B 109.5
C33 C34 H34C 109.5
H34B C34 H34C 109.5
C33 C34 H34A 109.5
H34B C34 H34A 109.5
H34C C34 H34A 109.5
N12 C35 C36 178.5(16)
C35 C36 H36B 109.5
C35 C36 H36C 109.5
H36B C36 H36C 109.5
C35 C36 H36A 109.5
H36B C36 H36A 109.5
H36C C36 H36A 109.5
N13 C37 C38 178(2)
C37 C38 H38B 109.5
C37 C38 H38A 109.5
H38B C38 H38A 109.5
C37 C38 H38C 109.5
H38B C38 H38C 109.5
H38A C38 H38C 109.5
N14 C39 C40 155(3)
C39 C40 H40C 109.2
C39 C40 H40B 109.8
H40C C40 H40B 109.5
C39 C40 H40A 109.4
H40C C40 H40A 109.5
H40B C40 H40A 109.5
N3 B1 N1 107.1(9)
N3 B1 C9 112.9(10)
N1 B1 C9 113.0(9)
N3 B1 H1A 110(4)
N1 B1 H1A 109(4)
C9 B1 H1A 105(4)
N5 B2 N7 106.7(9)
N5 B2 C23 114.2(9)
N7 B2 C23 112.4(9)
N5 B2 H2A 109(5)
N7 B2 H2A 110(5)
C23 B2 H2A 104(5)

loop_
_geom_bond_atom_site_label_1
_geom_bond_atom_site_label_2
_geom_bond_distance
U1 N9 2.550(11)
U1 N11 2.586(11)
U1 N10 2.608(11)
U1 S1 2.894(3)
U1 S3 2.904(3)
U1 S4 2.923(3)
U1 S2 2.935(3)
U1 H1A 2.31(9)
U1 H2A 2.54(9)
S1 C1 1.711(11)
S2 C5 1.718(10)
S3 C15 1.703(11)
S4 C19 1.714(11)
N1 C1 1.360(13)
N1 C2 1.362(13)
N1 B1 1.574(15)
N2 C1 1.333(13)
N2 C3 1.372(13)
N2 C4 1.474(13)
N3 C5 1.359(13)
N3 C6 1.386(14)
N3 B1 1.552(16)
N4 C5 1.342(13)
N4 C7 1.376(15)
N4 C8 1.463(15)
N5 C15 1.360(13)
N5 C16 1.407(14)
N5 B2 1.535(15)
N6 C15 1.368(13)
N6 C17 1.390(14)
N6 C18 1.450(13)
N7 C19 1.347(13)
N7 C20 1.369(14)
N7 B2 1.551(15)
N8 C19 1.351(14)
N8 C21 1.386(15)
N8 C22 1.451(15)
N9 C29 1.151(16)
N10 C31 1.153(15)
N11 C33 1.137(13)
N12 C35 1.090(16)
N13 C37 1.15(2)
N14 C39 1.080(18)
C2 C3 1.331(15)
C2 H2 0.9500
C3 H3 0.9500
C4 H4A 0.9800
C4 H4B 0.9800
C4 H4C 0.9800
C6 C7 1.324(16)
C6 H6 0.9500
C7 H7 0.9500
C8 H8C 0.9800
C8 H8A 0.9800
C8 H8B 0.9800
C9 C14 1.376(16)
C9 C10 1.405(15)
C9 B1 1.602(17)
C10 C11 1.371(16)
C10 H10 0.9500
C11 C12 1.369(18)
C11 H11 0.9500
C12 C13 1.404(18)
C12 H12 0.9500
C13 C14 1.388(16)
C13 H13 0.9500
C14 H14 0.9500
C16 C17 1.313(15)
C16 H16 0.9500
C17 H17 0.9500
C18 H18C 0.9800
C18 H18B 0.9800
C18 H18A 0.9800
C20 C21 1.350(16)
C20 H20 0.9500
C21 H21 0.9500
C22 H22B 0.9800
C22 H22A 0.9800
C22 H22C 0.9800
C23 C28 1.378(15)
C23 C24 1.406(15)
C23 B2 1.588(16)
C24 C25 1.410(15)
C24 H24 0.9500
C25 C26 1.356(17)
C25 H25 0.9500
C26 C27 1.422(18)
C26 H26 0.9500
C27 C28 1.384(16)
C27 H27 0.9500
C28 H28 0.9500
C29 C30 1.46(2)
C30 H30A 0.9800
C30 H30B 0.9800
C30 H30C 0.9800
C31 C32 1.439(18)
C32 H32C 0.9800
C32 H32B 0.9800
C32 H32A 0.9800
C33 C34 1.405(15)
C34 H34B 0.9800
C34 H34C 0.9800
C34 H34A 0.9800
C35 C36 1.45(2)
C36 H36B 0.9800
C36 H36C 0.9800
C36 H36A 0.9800
C37 C38 1.42(3)
C38 H38B 0.9800
C38 H38A 0.9800
C38 H38C 0.9800
C39 C40 1.370(18)
C40 H40C 0.9800
C40 H40B 0.9800
C40 H40A 0.9800
B1 H1A 1.26(9)
B2 H2A 1.06(9)
